data_7707219
loop_
_publ_author_name
'Buchner, Magnus R.'
'M\"uller, Matthias'

_publ_section_title
;
 Ethylenediamine complexes of the beryllium halides and pseudo-halides.
;
_journal_issue 21
_journal_name_full 'Dalton transactions (Cambridge, England : 2003)'
_journal_page_first 7246
_journal_page_last 7255
_journal_paper_doi 10.1039/d1dt01154e
_journal_volume 50
_journal_year 2021
_chemical_formula_moiety 'C2 H8 Be1 F2 N2'
_chemical_formula_sum 'C H4 Be0.5 F N'
_chemical_formula_weight 53.56
_space_group_crystal_system monoclinic
_space_group_IT_number 15
_space_group_name_Hall '-C 2yc'
_space_group_name_H-M_alt 'C 1 2/c 1'
_atom_sites_solution_hydrogens difmap
_audit_creation_method SHELXL-2018/3
_audit_update_record
;
2021-04-07 deposited with the CCDC.	2021-04-27 downloaded from the CCDC.
;
_cell_angle_alpha 90
_cell_angle_beta 93.483(4)
_cell_angle_gamma 90
_cell_formula_units_Z 8
_cell_length_a 8.7146(4)
_cell_length_b 6.1071(3)
_cell_length_c 8.9467(5)
_cell_measurement_reflns_used 3381
_cell_measurement_temperature 100(2)
_cell_measurement_theta_max 156.77
_cell_measurement_theta_min 9.91
_cell_volume 475.27(4)
_computing_structure_refinement 'SHELXL-2018/3 (Sheldrick, 2018)'
_computing_structure_solution 'SHELXT 2018/2 (Sheldrick, 2018)'
_diffrn_ambient_temperature 100(2)
_diffrn_detector_area_resol_mean 5.81
_diffrn_measured_fraction_theta_full 0.998
_diffrn_measured_fraction_theta_max 0.990
_diffrn_measurement_device_type 'STOE STADIVARI'
_diffrn_measurement_method 'rotation method, \w scans'
_diffrn_radiation_type CuK\a
_diffrn_radiation_wavelength 1.54178
_diffrn_reflns_av_R_equivalents 0.0156
_diffrn_reflns_av_unetI/netI 0.0099
_diffrn_reflns_Laue_measured_fraction_full 0.998
_diffrn_reflns_Laue_measured_fraction_max 0.990
_diffrn_reflns_limit_h_max 10
_diffrn_reflns_limit_h_min -10
_diffrn_reflns_limit_k_max 5
_diffrn_reflns_limit_k_min -7
_diffrn_reflns_limit_l_max 11
_diffrn_reflns_limit_l_min -10
_diffrn_reflns_number 2315
_diffrn_reflns_point_group_measured_fraction_full 0.998
_diffrn_reflns_point_group_measured_fraction_max 0.990
_diffrn_reflns_theta_full 67.679
_diffrn_reflns_theta_max 78.274
_diffrn_reflns_theta_min 8.872
_diffrn_source 'GeniX 3D HF Cu'
_exptl_absorpt_coefficient_mu 1.299
_exptl_absorpt_correction_T_max 0.9255
_exptl_absorpt_correction_T_min 0.1124
_exptl_absorpt_correction_type multi-scan
_exptl_absorpt_process_details
;
STOE LANA, absorption correction by scaling of reflection intensities.
J. Koziskova, F. Hahn, J. Richter, J. Kozisek, "Comparison of different
absorption corrections on the model structure of tetrakis(\m~2~-acetato)-
diaqua-di-copper(II)", Acta Chimica Slovaca, vol. 9, no. 2, 2016, pp. 136 - 140.
Afterwards a spherical absorption correction was performed within STOE LANA.
;
_exptl_crystal_colour colorless
_exptl_crystal_density_diffrn 1.497
_exptl_crystal_description block
_exptl_crystal_F_000 224
_exptl_crystal_size_max 0.06
_exptl_crystal_size_mid 0.05
_exptl_crystal_size_min 0.05
_refine_diff_density_max 0.229
_refine_diff_density_min -0.268
_refine_diff_density_rms 0.064
_refine_ls_extinction_method none
_refine_ls_goodness_of_fit_ref 1.134
_refine_ls_hydrogen_treatment refall
_refine_ls_matrix_type full
_refine_ls_number_parameters 49
_refine_ls_number_reflns 504
_refine_ls_number_restraints 0
_refine_ls_restrained_S_all 1.134
_refine_ls_R_factor_all 0.0357
_refine_ls_R_factor_gt 0.0330
_refine_ls_shift/su_max 0.000
_refine_ls_shift/su_mean 0.000
_refine_ls_structure_factor_coef Fsqd
_refine_ls_weighting_details 'w=1/[\s^2^(Fo^2^)+(0.0426P)^2^+0.4818P] where P=(Fo^2^+2Fc^2^)/3'
_refine_ls_weighting_scheme calc
_refine_ls_wR_factor_gt 0.0846
_refine_ls_wR_factor_ref 0.0864
_reflns_Friedel_coverage 0.000
_reflns_number_gt 477
_reflns_number_total 504
_reflns_threshold_expression 'I > 2\s(I)'
_cod_data_source_file d1dt01154e2.cif
_cod_data_source_block 2
_cod_depositor_comments 'Adding full bibliography for 7707219--7707225.cif.'
_cod_original_sg_symbol_H-M 'C 2/c'
_cod_original_formula_sum 'C H4 Be0.50 F N'
_cod_database_code 7707219
_shelx_shelxl_version_number 2018/3
_shelx_space_group_comment
;
The symmetry employed for this shelxl refinement is uniquely defined
by the following loop, which should always be used as a source of
symmetry information in preference to the above space-group names.
They are only intended as comments.
;

loop_
_space_group_symop_operation_xyz
'x, y, z'
'-x, y, -z+1/2'
'x+1/2, y+1/2, z'
'-x+1/2, y+1/2, -z+1/2'
'-x, -y, -z'
'x, -y, z-1/2'
'-x+1/2, -y+1/2, -z'
'x+1/2, -y+1/2, z-1/2'

loop_
_atom_site_label
_atom_site_type_symbol
_atom_site_fract_x
_atom_site_fract_y
_atom_site_fract_z
_atom_site_U_iso_or_equiv
_atom_site_adp_type
_atom_site_occupancy
_atom_site_site_symmetry_order
_atom_site_calc_flag
_atom_site_refinement_flags_posn
_atom_site_refinement_flags_adp
_atom_site_refinement_flags_occupancy
_atom_site_disorder_assembly
_atom_site_disorder_group
F1 F 0.36790(8) 0.44527(12) 0.17839(8) 0.0176(3) Uani 1 1 d . . . . .
N1 N 0.42881(11) 0.75081(17) 0.38771(11) 0.0133(3) Uani 1 1 d . . . . .
C1 C 0.53740(14) 0.9208(2) 0.44797(14) 0.0168(3) Uani 1 1 d . . . . .
Be1 Be 0.500000 0.5775(4) 0.250000 0.0138(5) Uani 1 2 d S T P . .
H1 H 0.403(2) 0.667(3) 0.467(2) 0.028(4) Uiso 1 1 d . . . . .
H2 H 0.342(2) 0.817(3) 0.3519(18) 0.021(4) Uiso 1 1 d . . . . .
H3 H 0.579(2) 1.006(3) 0.360(2) 0.031(5) Uiso 1 1 d . . . . .
H4 H 0.626(2) 0.847(3) 0.499(2) 0.026(4) Uiso 1 1 d . . . . .

loop_
_atom_site_aniso_label
_atom_site_aniso_U_11
_atom_site_aniso_U_22
_atom_site_aniso_U_33
_atom_site_aniso_U_23
_atom_site_aniso_U_13
_atom_site_aniso_U_12
F1 0.0189(4) 0.0182(5) 0.0155(4) -0.0037(3) 0.0000(3) -0.0047(3)
N1 0.0152(5) 0.0126(5) 0.0117(5) 0.0000(4) -0.0017(4) 0.0000(4)
C1 0.0170(6) 0.0167(6) 0.0165(6) -0.0051(5) -0.0004(5) -0.0011(5)
Be1 0.0159(10) 0.0134(10) 0.0117(10) 0.000 -0.0012(8) 0.000

loop_
_atom_type_symbol
_atom_type_description
_atom_type_scat_dispersion_real
_atom_type_scat_dispersion_imag
_atom_type_scat_source
C C 0.0181 0.0091 'International Tables Vol C Tables 4.2.6.8 and 6.1.1.4'
H H 0.0000 0.0000 'International Tables Vol C Tables 4.2.6.8 and 6.1.1.4'
Be Be 0.0038 0.0014 'International Tables Vol C Tables 4.2.6.8 and 6.1.1.4'
N N 0.0311 0.0180 'International Tables Vol C Tables 4.2.6.8 and 6.1.1.4'
F F 0.0727 0.0534 'International Tables Vol C Tables 4.2.6.8 and 6.1.1.4'

loop_
_geom_angle_atom_site_label_1
_geom_angle_atom_site_label_2
_geom_angle_atom_site_label_3
_geom_angle
_geom_angle_site_symmetry_1
_geom_angle_site_symmetry_3
_geom_angle_publ_flag
C1 N1 Be1 115.45(9) . . ?
N1 C1 C1 112.39(13) . 5_676 ?
F1 Be1 F1 115.63(15) 2_655 . ?
F1 Be1 N1 108.33(4) 2_655 . ?
F1 Be1 N1 108.92(4) . . ?
F1 Be1 N1 108.93(4) 2_655 2_655 ?
F1 Be1 N1 108.33(4) . 2_655 ?
N1 Be1 N1 106.31(13) . 2_655 ?

loop_
_geom_bond_atom_site_label_1
_geom_bond_atom_site_label_2
_geom_bond_distance
_geom_bond_site_symmetry_2
_geom_bond_publ_flag
F1 Be1 1.5159(13) . ?
N1 C1 1.4839(15) . ?
N1 Be1 1.7652(17) . ?
C1 C1 1.517(2) 5_676 ?

loop_
_geom_hbond_atom_site_label_D
_geom_hbond_atom_site_label_H
_geom_hbond_atom_site_label_A
_geom_hbond_distance_DH
_geom_hbond_distance_HA
_geom_hbond_distance_DA
_geom_hbond_angle_DHA
_geom_hbond_site_symmetry_A
_geom_hbond_publ_flag
N1 H2 F1 0.897(18) 1.996(18) 2.8741(13) 165.9(15) 4 yes
N1 H1 F1 0.916(19) 2.050(19) 2.9405(12) 163.6(17) 6_566 yes
